data_2229831
loop_
_publ_author_name
'Chen, Kew-Yu'
'Wen, Yuh-Sheng'
'Fang, Tzu-Chien'
'Chang, Yuan-Jay'
'Chang, Ming-Jen'

_publ_section_title
;
 7-Hydroxyindan-1-one
;
_journal_coeditor_code SI2340
_journal_issue 4
_journal_name_full 'Acta Crystallographica Section E'
_journal_page_first o927
_journal_paper_doi 10.1107/S1600536811009718
_journal_volume 67
_journal_year 2011
_chemical_formula_iupac 'C9 H8 O2'
_chemical_formula_moiety 'C9 H8 O2'
_chemical_formula_sum 'C9 H8 O2'
_chemical_formula_weight 148.15
_chemical_name_systematic
;
7-Hydroxyindan-1-one
;
_space_group_IT_number 14
_symmetry_cell_setting monoclinic
_symmetry_space_group_name_Hall '-P 2yn'
_symmetry_space_group_name_H-M 'P 1 21/n 1'
_atom_sites_solution_hydrogens geom
_atom_sites_solution_primary direct
_atom_sites_solution_secondary difmap
_audit_creation_method SHELXL-97
_cell_angle_alpha 90.00
_cell_angle_beta 108.584(2)
_cell_angle_gamma 90.00
_cell_formula_units_Z 4
_cell_length_a 7.3457(3)
_cell_length_b 13.3767(5)
_cell_length_c 7.3693(3)
_cell_measurement_reflns_used 2865
_cell_measurement_temperature 100.00(10)
_cell_measurement_theta_max 26.4
_cell_measurement_theta_min 3.29
_cell_volume 686.36(5)
_computing_cell_refinement 'SAINT (Bruker, 2001)'
_computing_data_collection 'SMART (Bruker, 2001)'
_computing_data_reduction 'SAINT (Bruker, 2001)'
_computing_molecular_graphics 'ORTEP-3 for Windows (Farrugia, 1997)'
_computing_publication_material 'WinGX (Farrugia, 1999)'
_computing_structure_refinement 'SHELXL97 (Sheldrick, 2008)'
_computing_structure_solution 'SHELXS97 (Sheldrick, 2008)'
_diffrn_ambient_temperature 100.00(10)
_diffrn_measured_fraction_theta_full 1.000
_diffrn_measured_fraction_theta_max 0.999
_diffrn_measurement_device_type 'Bruker SMART CCD area-detector'
_diffrn_measurement_method '\f and \w'
_diffrn_radiation_monochromator graphite
_diffrn_radiation_source 'fine-focus sealed tube'
_diffrn_radiation_type MoK\a
_diffrn_radiation_wavelength 0.71073
_diffrn_reflns_av_R_equivalents 0.0222
_diffrn_reflns_av_sigmaI/netI 0.0218
_diffrn_reflns_limit_h_max 9
_diffrn_reflns_limit_h_min -9
_diffrn_reflns_limit_k_max 16
_diffrn_reflns_limit_k_min -16
_diffrn_reflns_limit_l_max 7
_diffrn_reflns_limit_l_min -9
_diffrn_reflns_number 5437
_diffrn_reflns_theta_full 25.00
_diffrn_reflns_theta_max 26.37
_diffrn_reflns_theta_min 3.05
_exptl_absorpt_coefficient_mu 0.101
_exptl_absorpt_correction_T_max 0.7454
_exptl_absorpt_correction_T_min 0.6759
_exptl_absorpt_correction_type multi-scan
_exptl_absorpt_process_details '(SADABS; Bruker, 2001)'
_exptl_crystal_colour colourless
_exptl_crystal_density_diffrn 1.434
_exptl_crystal_density_method 'not measured'
_exptl_crystal_description prism
_exptl_crystal_F_000 312
_exptl_crystal_size_max 0.28
_exptl_crystal_size_mid 0.24
_exptl_crystal_size_min 0.24
_refine_diff_density_max 0.280
_refine_diff_density_min -0.177
_refine_ls_extinction_coef 0.014(4)
_refine_ls_extinction_expression Fc^*^=kFc[1+0.001xFc^2^\l^3^/sin(2\q)]^-1/4^
_refine_ls_extinction_method 'SHELXL97 (Sheldrick, 2008)'
_refine_ls_goodness_of_fit_ref 1.036
_refine_ls_hydrogen_treatment refall
_refine_ls_matrix_type full
_refine_ls_number_parameters 133
_refine_ls_number_reflns 1400
_refine_ls_number_restraints 0
_refine_ls_restrained_S_all 1.036
_refine_ls_R_factor_all 0.0373
_refine_ls_R_factor_gt 0.0330
_refine_ls_shift/su_max 0.000
_refine_ls_shift/su_mean 0.000
_refine_ls_structure_factor_coef Fsqd
_refine_ls_weighting_details 'w=1/[\s^2^(Fo^2^)+(0.0465P)^2^+0.2373P] where P=(Fo^2^+2Fc^2^)/3'
_refine_ls_weighting_scheme calc
_refine_ls_wR_factor_gt 0.0860
_refine_ls_wR_factor_ref 0.0893
_reflns_number_gt 1252
_reflns_number_total 1400
_reflns_threshold_expression I>2sigma(I)
_cod_data_source_file si2340.cif
_cod_data_source_block I
_cod_original_sg_symbol_H-M 'P 21/n'
_cod_database_code 2229831
_cod_database_fobs_code 2229831

loop_
_symmetry_equiv_pos_as_xyz
'x, y, z'
'-x+1/2, y+1/2, -z+1/2'
'-x, -y, -z'
'x-1/2, -y-1/2, z-1/2'

loop_
_atom_site_type_symbol
_atom_site_label
_atom_site_fract_x
_atom_site_fract_y
_atom_site_fract_z
_atom_site_U_iso_or_equiv
_atom_site_adp_type
_atom_site_calc_flag
_atom_site_refinement_flags
_atom_site_occupancy
_atom_site_disorder_assembly
_atom_site_disorder_group
O O1 0.08166(12) 0.42309(6) 0.66091(12) 0.0198(2) Uani d . 1 . .
O O2 0.23230(12) 0.62427(6) 0.67482(12) 0.0187(2) Uani d . 1 . .
C C1 0.13603(16) 0.35050(9) 0.97988(17) 0.0164(3) Uani d . 1 . .
C C2 0.14647(15) 0.42957(8) 0.83566(17) 0.0147(3) Uani d . 1 . .
C C3 0.28549(15) 0.60687(8) 0.86582(17) 0.0141(3) Uani d . 1 . .
C C4 0.38227(16) 0.68108(9) 0.99239(17) 0.0158(3) Uani d . 1 . .
C C5 0.43377(16) 0.66351(9) 1.18845(17) 0.0168(3) Uani d . 1 . .
C C6 0.39144(16) 0.57428(9) 1.26467(17) 0.0168(3) Uani d . 1 . .
C C7 0.23864(17) 0.39569(9) 1.17926(18) 0.0170(3) Uani d . 1 . .
C C8 0.24541(15) 0.51652(8) 0.94170(16) 0.0139(3) Uani d . 1 . .
C C9 0.29761(15) 0.49992(8) 1.13835(17) 0.0143(3) Uani d . 1 . .
H H1A 0.001(2) 0.3364(10) 0.9591(19) 0.019(3) Uiso d . 1 . .
H H1B 0.1971(19) 0.2884(10) 0.9566(19) 0.019(3) Uiso d . 1 . .
H H2 0.164(2) 0.5745(14) 0.609(2) 0.044(5) Uiso d . 1 . .
H H4 0.414(2) 0.7437(12) 0.945(2) 0.026(4) Uiso d . 1 . .
H H5 0.5008(19) 0.7159(10) 1.2762(19) 0.019(3) Uiso d . 1 . .
H H6 0.425(2) 0.5649(11) 1.398(2) 0.024(4) Uiso d . 1 . .
H H7A 0.154(2) 0.3975(11) 1.264(2) 0.024(4) Uiso d . 1 . .
H H7B 0.354(2) 0.3563(10) 1.250(2) 0.021(4) Uiso d . 1 . .

loop_
_atom_site_aniso_label
_atom_site_aniso_U_11
_atom_site_aniso_U_22
_atom_site_aniso_U_33
_atom_site_aniso_U_12
_atom_site_aniso_U_13
_atom_site_aniso_U_23
O1 0.0216(5) 0.0187(5) 0.0167(5) -0.0005(3) 0.0025(4) -0.0018(3)
O2 0.0228(5) 0.0171(4) 0.0146(5) -0.0036(3) 0.0038(3) 0.0006(3)
C1 0.0153(6) 0.0142(6) 0.0200(6) 0.0005(4) 0.0061(5) 0.0003(5)
C2 0.0113(5) 0.0144(6) 0.0187(6) 0.0021(4) 0.0051(4) -0.0008(4)
C3 0.0117(5) 0.0157(6) 0.0151(6) 0.0024(4) 0.0043(4) 0.0009(4)
C4 0.0140(5) 0.0130(5) 0.0204(7) 0.0002(4) 0.0057(5) 0.0005(4)
C5 0.0143(5) 0.0153(6) 0.0195(6) 0.0006(4) 0.0035(5) -0.0044(5)
C6 0.0159(6) 0.0198(6) 0.0141(6) 0.0024(4) 0.0037(5) -0.0003(5)
C7 0.0178(6) 0.0154(6) 0.0180(6) 0.0008(4) 0.0059(5) 0.0019(5)
C8 0.0110(5) 0.0140(5) 0.0170(6) 0.0017(4) 0.0050(4) -0.0010(4)
C9 0.0118(5) 0.0145(6) 0.0173(6) 0.0033(4) 0.0054(4) 0.0007(4)

loop_
_atom_type_symbol
_atom_type_description
_atom_type_scat_dispersion_real
_atom_type_scat_dispersion_imag
_atom_type_scat_source
O O 0.0106 0.0060 'International Tables Vol C Tables 4.2.6.8 and 6.1.1.4'
C C 0.0033 0.0016 'International Tables Vol C Tables 4.2.6.8 and 6.1.1.4'
H H 0.0000 0.0000 'International Tables Vol C Tables 4.2.6.8 and 6.1.1.4'

loop_
_geom_angle_atom_site_label_1
_geom_angle_atom_site_label_2
_geom_angle_atom_site_label_3
_geom_angle_site_symmetry_1
_geom_angle_site_symmetry_3
_geom_angle
_geom_angle_publ_flag
C3 O2 H2 . . 111.7(11) ?
C2 C1 C7 . . 105.96(9) ?
C2 C1 H1A . . 107.5(8) ?
C7 C1 H1A . . 112.9(8) ?
C2 C1 H1B . . 109.8(8) ?
C7 C1 H1B . . 112.6(8) ?
H1A C1 H1B . . 107.9(11) ?
O1 C2 C8 . . 125.41(11) ?
O1 C2 C1 . . 126.65(10) ?
C8 C2 C1 . . 107.94(10) ?
O2 C3 C4 . . 119.33(10) ?
O2 C3 C8 . . 122.32(10) ?
C4 C3 C8 . . 118.35(11) ?
C5 C4 C3 . . 119.14(11) ?
C5 C4 H4 . . 120.3(9) ?
C3 C4 H4 . . 120.5(9) ?
C4 C5 C6 . . 122.71(11) ?
C4 C5 H5 . . 118.7(8) ?
C6 C5 H5 . . 118.6(8) ?
C9 C6 C5 . . 118.04(11) ?
C9 C6 H6 . . 121.0(9) ?
C5 C6 H6 . . 120.9(9) ?
C9 C7 C1 . . 104.72(9) ?
C9 C7 H7A . . 111.8(8) ?
C1 C7 H7A . . 112.6(8) ?
C9 C7 H7B . . 110.0(8) ?
C1 C7 H7B . . 111.6(8) ?
H7A C7 H7B . . 106.3(11) ?
C9 C8 C3 . . 121.94(10) ?
C9 C8 C2 . . 110.78(10) ?
C3 C8 C2 . . 127.28(11) ?
C6 C9 C8 . . 119.80(11) ?
C6 C9 C7 . . 129.62(11) ?
C8 C9 C7 . . 110.57(10) ?

loop_
_geom_bond_atom_site_label_1
_geom_bond_atom_site_label_2
_geom_bond_site_symmetry_2
_geom_bond_distance
_geom_bond_publ_flag
O1 C2 . 1.2255(14) ?
O2 C3 . 1.3556(14) ?
O2 H2 . 0.883(19) ?
C1 C2 . 1.5185(16) ?
C1 C7 . 1.5448(17) ?
C1 H1A . 0.976(15) ?
C1 H1B . 0.984(14) ?
C2 C8 . 1.4594(15) ?
C3 C4 . 1.3922(16) ?
C3 C8 . 1.4017(16) ?
C4 C5 . 1.3919(17) ?
C4 H4 . 0.962(16) ?
C5 C6 . 1.3958(17) ?
C5 H5 . 0.974(14) ?
C6 C9 . 1.3864(16) ?
C6 H6 . 0.945(15) ?
C7 C9 . 1.5184(16) ?
C7 H7A . 1.011(14) ?
C7 H7B . 0.993(14) ?
C8 C9 . 1.3937(16) ?

loop_
_geom_hbond_atom_site_label_D
_geom_hbond_atom_site_label_H
_geom_hbond_atom_site_label_A
_geom_hbond_site_symmetry_A
_geom_hbond_distance_DH
_geom_hbond_distance_HA
_geom_hbond_distance_DA
_geom_hbond_angle_DHA
O2 H2 O1 1_555 0.880(17) 2.182(18) 2.8990(10) 138.0(10)
O2 H2 O1 3_566 0.880(17) 2.219(14) 2.8640(10) 130.0(10)
C1 H1B O2 2_546 0.985(14) 2.519(14) 3.4780(10) 164.0(10)
C4 H4 O1 2_556 0.964(16) 2.527(16) 3.4670(10) 165.0(10)

loop_
_cod_related_entry_id
_cod_related_entry_database
_cod_related_entry_code
1 ChemSpider 217195
